data_7021297
loop_
_publ_author_name
'Mendiguchia, Barbara Sanz'
'Pucci, Daniela'
'Mastropietro, Teresa F.'
'Ghedini, Mauro'
'Crispini, Alessandra'

_publ_section_title
;
 Non-classical anticancer agents: on the way to water soluble zinc(ii)
 heteroleptic complexes.
;
_journal_issue 19
_journal_name_full 'Dalton transactions (Cambridge, England : 2003)'
_journal_page_first 6768
_journal_page_last 6774
_journal_paper_doi 10.1039/c3dt50367d
_journal_volume 42
_journal_year 2013
_chemical_formula_moiety 'C31 H29 N4 O6 Zn, C7 H4 N O3 S, 2(H2 O)'
_chemical_formula_sum 'C38 H37 N5 O11 S Zn'
_chemical_formula_weight 837.16
_chemical_name_systematic
;
?
;
_space_group_IT_number 2
_symmetry_cell_setting triclinic
_symmetry_space_group_name_Hall '-P 1'
_symmetry_space_group_name_H-M 'P -1'
_atom_sites_solution_hydrogens geom
_atom_sites_solution_primary direct
_atom_sites_solution_secondary difmap
_audit_creation_method SHELXL-97
_cell_angle_alpha 106.757(9)
_cell_angle_beta 97.995(9)
_cell_angle_gamma 110.642(9)
_cell_formula_units_Z 2
_cell_length_a 11.709(3)
_cell_length_b 12.543(3)
_cell_length_c 15.172(3)
_cell_measurement_reflns_used 8720
_cell_measurement_temperature 298(2)
_cell_measurement_theta_max 27.45
_cell_measurement_theta_min 1.89
_cell_volume 1923.3(8)
_computing_cell_refinement 'Bruker-Nonius X8 APEX'
_computing_data_collection 'Bruker-Nonius X8 APEX'
_computing_data_reduction 'Bruker SAINT'
_computing_molecular_graphics 'Bruker SHELXTL'
_computing_structure_refinement 'SHELXL-97 (Sheldrick, 1997)'
_computing_structure_solution 'SHELXS-97 (Sheldrick, 1990)'
_diffrn_ambient_temperature 298(2)
_diffrn_measured_fraction_theta_full 0.986
_diffrn_measured_fraction_theta_max 0.986
_diffrn_measurement_device_type 'CCD area detector'
_diffrn_measurement_method 'phi and omega scans'
_diffrn_radiation_monochromator graphite
_diffrn_radiation_source 'fine-focus sealed tube'
_diffrn_radiation_type MoK\a
_diffrn_radiation_wavelength 0.71073
_diffrn_reflns_av_R_equivalents 0.0237
_diffrn_reflns_av_sigmaI/netI 0.0129
_diffrn_reflns_limit_h_max 14
_diffrn_reflns_limit_h_min -14
_diffrn_reflns_limit_k_max 15
_diffrn_reflns_limit_k_min -15
_diffrn_reflns_limit_l_max 19
_diffrn_reflns_limit_l_min -19
_diffrn_reflns_number 71295
_diffrn_reflns_theta_full 26.72
_diffrn_reflns_theta_max 26.72
_diffrn_reflns_theta_min 1.86
_exptl_absorpt_coefficient_mu 0.760
_exptl_absorpt_correction_T_max 0.8952
_exptl_absorpt_correction_T_min 0.6014
_exptl_absorpt_correction_type multi-scan
_exptl_absorpt_process_details sadabs
_exptl_crystal_colour 'pale yellow'
_exptl_crystal_density_diffrn 1.446
_exptl_crystal_density_method 'not measured'
_exptl_crystal_description Parallelepiped
_exptl_crystal_F_000 868
_exptl_crystal_size_max 0.10
_exptl_crystal_size_mid 0.08
_exptl_crystal_size_min 0.02
_refine_diff_density_max 0.465
_refine_diff_density_min -0.306
_refine_diff_density_rms 0.041
_refine_ls_extinction_method none
_refine_ls_goodness_of_fit_ref 1.055
_refine_ls_hydrogen_treatment mixed
_refine_ls_matrix_type full
_refine_ls_number_parameters 532
_refine_ls_number_reflns 8050
_refine_ls_number_restraints 6
_refine_ls_restrained_S_all 1.056
_refine_ls_R_factor_all 0.0328
_refine_ls_R_factor_gt 0.0301
_refine_ls_shift/su_max 0.002
_refine_ls_shift/su_mean 0.000
_refine_ls_structure_factor_coef Fsqd
_refine_ls_weighting_details 'calc w=1/[\s^2^(Fo^2^)+(0.0473P)^2^+0.6701P] where P=(Fo^2^+2Fc^2^)/3'
_refine_ls_weighting_scheme calc
_refine_ls_wR_factor_gt 0.0837
_refine_ls_wR_factor_ref 0.0858
_reflns_number_gt 7452
_reflns_number_total 8050
_reflns_threshold_expression >2sigma(I)
_cod_data_source_file c3dt50367d.txt
_cod_data_source_block (1a)
_cod_depositor_comments
;
The following automatic conversions were performed:

'_symmetry_cell_setting' value 'Triclinic' changed to 'triclinic'
according to /home/saulius/struct/CIF-dictionaries/cif_core.dic
dictionary named 'cif_core.dic' version 2.4.2 from 2011-04-26.

Automatic conversion script
Id: cif_fix_values 1891 2012-01-12 08:04:46Z andrius 
;
_cod_original_cell_volume 1923.3(7)
_cod_original_sg_symbol_H-M P-1
_cod_original_formula_sum 'C38 H37 N5 O11 S Zn '
_cod_database_code 7021297

loop_
_symmetry_equiv_pos_as_xyz
'x, y, z'
'-x, -y, -z'

loop_
_atom_site_label
_atom_site_type_symbol
_atom_site_fract_x
_atom_site_fract_y
_atom_site_fract_z
_atom_site_U_iso_or_equiv
_atom_site_adp_type
_atom_site_occupancy
_atom_site_symmetry_multiplicity
_atom_site_calc_flag
_atom_site_refinement_flags
_atom_site_disorder_assembly
_atom_site_disorder_group
Zn Zn 0.746579(15) 0.232616(15) 0.293529(12) 0.03158(7) Uani 1 1 d . . .
O1 O 0.73778(11) 0.20678(11) 0.42493(8) 0.0425(3) Uani 1 1 d . . .
O2 O 0.55306(10) 0.18017(11) 0.28950(8) 0.0409(3) Uani 1 1 d . . .
O4 O 1.41520(16) 0.45078(16) 0.32419(16) 0.0761(5) Uani 1 1 d . . .
H4A H 1.4098 0.4833 0.2850 0.114 Uiso 1 1 calc R . .
O5 O 0.62766(15) -0.41022(13) 0.09936(14) 0.0685(4) Uani 1 1 d . . .
H5A H 0.6979 -0.4051 0.1224 0.103 Uiso 1 1 calc R . .
O6 O 0.66927(15) 0.25877(15) -0.18268(11) 0.0616(4) Uani 1 1 d . . .
H6 H 0.7437 0.2892 -0.1829 0.092 Uiso 1 1 calc R . .
O7 O -0.07448(16) -0.00859(13) 0.74950(12) 0.0655(4) Uani 1 1 d . . .
O8 O 0.13909(14) 0.40180(13) 0.81309(11) 0.0597(4) Uani 1 1 d . . .
O9 O -0.08401(15) 0.36688(13) 0.79386(11) 0.0606(4) Uani 1 1 d . . .
O10 O 0.3876(2) 0.2260(2) 0.16663(13) 0.1003(7) Uani 1 1 d D . .
H10A H 0.3767(19) 0.2861(17) 0.2067(14) 0.050 Uiso 1 1 d D . .
H10B H 0.4413(18) 0.2068(18) 0.2052(14) 0.050 Uiso 1 1 d D . .
O11 O 0.4364(3) 0.5712(3) 0.2005(3) 0.1410(13) Uani 1 1 d D . .
H11A H 0.4931(18) 0.575(2) 0.1756(15) 0.050 Uiso 1 1 d D . .
H11B H 0.3963(19) 0.612(2) 0.1854(15) 0.050 Uiso 1 1 d D . .
C11 C 0.93984(17) 0.82727(15) 0.47038(13) 0.0428(4) Uani 1 1 d . . .
H11C H 0.9158 0.8520 0.5291 0.051 Uiso 0.595(4) 1 calc PR A 1
H11D H 1.0316 0.8626 0.4858 0.051 Uiso 0.595(4) 1 calc PR A 1
H11E H 0.8856 0.8516 0.4338 0.051 Uiso 0.405(4) 1 d PR A 2
H11F H 0.9335 0.8523 0.5356 0.051 Uiso 0.405(4) 1 d PR A 2
O3A O 0.8933(2) 0.8728(2) 0.40675(17) 0.0517(7) Uani 0.595(4) 1 d P A 1
H3C H 0.9239 0.8629 0.3612 0.078 Uiso 0.595(4) 1 calc PR A 1
O3B O 1.0643(3) 0.8905(3) 0.4694(3) 0.0499(10) Uani 0.405(4) 1 d P A 2
H3D H 1.1109 0.8663 0.4954 0.075 Uiso 0.405(4) 1 calc PR A 2
S S 0.01266(4) 0.32117(4) 0.81158(3) 0.04243(11) Uani 1 1 d . . .
N1 N 0.79948(11) 0.42973(11) 0.34894(9) 0.0317(3) Uani 1 1 d . . .
N2 N 0.95227(11) 0.31148(11) 0.32813(9) 0.0297(2) Uani 1 1 d . A .
N3 N 0.72642(12) 0.04710(12) 0.21742(9) 0.0350(3) Uani 1 1 d . . .
N4 N 0.70878(13) 0.21238(12) 0.14285(9) 0.0347(3) Uani 1 1 d . . .
N5 N -0.02964(16) 0.18229(14) 0.73935(11) 0.0494(4) Uani 1 1 d . . .
C1 C 0.71827(15) 0.48528(15) 0.35803(12) 0.0394(4) Uani 1 1 d . A .
H1 H 0.6317 0.4365 0.3378 0.047 Uiso 1 1 calc R . .
C2 C 0.75902(15) 0.61194(15) 0.39622(12) 0.0403(4) Uani 1 1 d . . .
H2 H 0.7004 0.6462 0.3997 0.048 Uiso 1 1 calc R A .
C3 C 0.88960(15) 0.68728(14) 0.42936(11) 0.0334(3) Uani 1 1 d . A .
C4 C 0.97387(14) 0.63020(13) 0.42162(10) 0.0312(3) Uani 1 1 d . . .
H4 H 1.0609 0.6771 0.4440 0.037 Uiso 1 1 calc R A .
C5 C 0.92617(13) 0.50210(13) 0.37994(10) 0.0276(3) Uani 1 1 d . A .
C6 C 1.01159(13) 0.43567(12) 0.36586(10) 0.0278(3) Uani 1 1 d . . .
C7 C 1.14438(14) 0.49789(14) 0.38916(11) 0.0351(3) Uani 1 1 d . A .
H7 H 1.1827 0.5829 0.4153 0.042 Uiso 1 1 calc R . .
C8 C 1.21905(14) 0.43090(15) 0.37276(12) 0.0378(3) Uani 1 1 d . . .
C9 C 1.15642(15) 0.30294(15) 0.33354(12) 0.0390(3) Uani 1 1 d . A .
H9 H 1.2024 0.2556 0.3215 0.047 Uiso 1 1 calc R . .
C10 C 1.02489(15) 0.24730(14) 0.31281(11) 0.0348(3) Uani 1 1 d . . .
H10 H 0.9847 0.1623 0.2873 0.042 Uiso 1 1 calc R A .
C12 C 1.36339(17) 0.4948(2) 0.39870(18) 0.0609(6) Uani 1 1 d . A .
H12B H 1.3885 0.5819 0.4142 0.073 Uiso 1 1 calc R . .
H12A H 1.3985 0.4833 0.4552 0.073 Uiso 1 1 calc R . .
C13 C 0.71001(18) 0.30266(15) 0.11016(12) 0.0437(4) Uani 1 1 d . . .
H13 H 0.7247 0.3783 0.1542 0.052 Uiso 1 1 calc R . .
C14 C 0.69032(18) 0.28745(16) 0.01327(13) 0.0450(4) Uani 1 1 d . . .
H14 H 0.6923 0.3518 -0.0061 0.054 Uiso 1 1 calc R . .
C15 C 0.66767(15) 0.17399(16) -0.05377(11) 0.0393(3) Uani 1 1 d . . .
C16 C 0.66499(16) 0.07909(15) -0.02029(11) 0.0389(3) Uani 1 1 d . . .
H16 H 0.6488 0.0022 -0.0632 0.047 Uiso 1 1 calc R . .
C17 C 0.68687(14) 0.10149(13) 0.07810(11) 0.0328(3) Uani 1 1 d . . .
C18 C 0.69240(14) 0.00674(13) 0.12002(11) 0.0329(3) Uani 1 1 d . . .
C19 C 0.66502(16) -0.11453(15) 0.06410(12) 0.0402(4) Uani 1 1 d . . .
H19 H 0.6422 -0.1403 -0.0022 0.048 Uiso 1 1 calc R . .
C20 C 0.67222(16) -0.19716(15) 0.10858(13) 0.0422(4) Uani 1 1 d . . .
C21 C 0.70901(18) -0.15446(16) 0.20835(14) 0.0467(4) Uani 1 1 d . . .
H21 H 0.7156 -0.2063 0.2401 0.056 Uiso 1 1 calc R . .
C22 C 0.73565(17) -0.03263(16) 0.25951(13) 0.0443(4) Uani 1 1 d . . .
H22 H 0.7611 -0.0046 0.3259 0.053 Uiso 1 1 calc R . .
C23 C 0.6446(2) 0.15000(19) -0.16106(13) 0.0522(4) Uani 1 1 d . . .
H23B H 0.6984 0.1120 -0.1860 0.063 Uiso 1 1 calc R . .
H23A H 0.5573 0.0928 -0.1933 0.063 Uiso 1 1 calc R . .
C24 C 0.6400(2) -0.32997(17) 0.04631(16) 0.0560(5) Uani 1 1 d . . .
H24B H 0.5612 -0.3611 -0.0024 0.067 Uiso 1 1 calc R . .
H24A H 0.7060 -0.3310 0.0142 0.067 Uiso 1 1 calc R . .
C25 C 0.62880(15) 0.18109(13) 0.44277(11) 0.0345(3) Uani 1 1 d . . .
C26 C 0.52231(15) 0.16406(13) 0.36545(11) 0.0340(3) Uani 1 1 d . . .
C27 C 0.39359(17) 0.12921(17) 0.36783(14) 0.0454(4) Uani 1 1 d . . .
H27 H 0.3388 0.1166 0.3115 0.054 Uiso 1 1 calc R . .
C28 C 0.3340(2) 0.1103(2) 0.43982(16) 0.0559(5) Uani 1 1 d . . .
H28 H 0.2469 0.0868 0.4234 0.067 Uiso 1 1 calc R . .
C29 C 0.3865(2) 0.1218(2) 0.53188(17) 0.0633(6) Uani 1 1 d . . .
H29 H 0.3316 0.1099 0.5705 0.076 Uiso 1 1 calc R . .
C30 C 0.5132(2) 0.14922(19) 0.57282(14) 0.0563(5) Uani 1 1 d . . .
H30 H 0.5311 0.1523 0.6354 0.068 Uiso 1 1 calc R . .
C31 C 0.61720(18) 0.17274(16) 0.53388(12) 0.0454(4) Uani 1 1 d . . .
H31 H 0.6920 0.1852 0.5742 0.054 Uiso 1 1 calc R . .
C32 C -0.04509(17) 0.10222(16) 0.78738(14) 0.0453(4) Uani 1 1 d . . .
C33 C -0.01963(17) 0.16595(16) 0.89479(13) 0.0449(4) Uani 1 1 d . . .
C34 C -0.0288(2) 0.1136(2) 0.96503(17) 0.0673(6) Uani 1 1 d . . .
H34 H -0.0563 0.0296 0.9488 0.081 Uiso 1 1 calc R . .
C35 C 0.0047(3) 0.1918(3) 1.06048(18) 0.0820(8) Uani 1 1 d . . .
H35 H 0.0009 0.1591 1.1083 0.098 Uiso 1 1 calc R . .
C36 C 0.0437(3) 0.3176(3) 1.08516(16) 0.0765(7) Uani 1 1 d . . .
H36 H 0.0659 0.3672 1.1492 0.092 Uiso 1 1 calc R . .
C37 C 0.0501(2) 0.3711(2) 1.01513(15) 0.0599(5) Uani 1 1 d . . .
H37 H 0.0752 0.4549 1.0311 0.072 Uiso 1 1 calc R . .
C38 C 0.01687(17) 0.29164(16) 0.92029(13) 0.0434(4) Uani 1 1 d . . .

loop_
_atom_site_aniso_label
_atom_site_aniso_U_11
_atom_site_aniso_U_22
_atom_site_aniso_U_33
_atom_site_aniso_U_23
_atom_site_aniso_U_13
_atom_site_aniso_U_12
Zn 0.02943(10) 0.02738(10) 0.03069(10) 0.00699(7) 0.00664(7) 0.00711(7)
O1 0.0330(6) 0.0488(7) 0.0358(6) 0.0145(5) 0.0045(5) 0.0082(5)
O2 0.0332(6) 0.0516(7) 0.0347(6) 0.0173(5) 0.0093(4) 0.0127(5)
O4 0.0526(9) 0.0654(10) 0.1287(16) 0.0376(10) 0.0483(10) 0.0342(8)
O5 0.0680(10) 0.0421(7) 0.0960(12) 0.0300(8) 0.0161(9) 0.0220(7)
O6 0.0675(9) 0.0800(10) 0.0575(8) 0.0443(8) 0.0216(7) 0.0358(8)
O7 0.0792(10) 0.0357(7) 0.0751(10) 0.0111(7) 0.0135(8) 0.0266(7)
O8 0.0592(8) 0.0477(8) 0.0673(9) 0.0275(7) 0.0176(7) 0.0110(6)
O9 0.0702(9) 0.0558(8) 0.0721(9) 0.0338(7) 0.0206(8) 0.0354(7)
O10 0.143(2) 0.1182(17) 0.0508(10) 0.0144(10) 0.0016(11) 0.0890(16)
O11 0.189(3) 0.161(3) 0.208(3) 0.134(2) 0.147(3) 0.135(2)
C11 0.0500(10) 0.0316(8) 0.0464(9) 0.0083(7) 0.0125(8) 0.0213(7)
O3A 0.0677(15) 0.0431(12) 0.0543(14) 0.0204(11) 0.0156(11) 0.0324(11)
O3B 0.0482(18) 0.0296(15) 0.067(2) 0.0122(14) 0.0150(15) 0.0149(13)
S 0.0517(2) 0.0339(2) 0.0440(2) 0.01650(18) 0.01482(18) 0.01772(18)
N1 0.0280(6) 0.0288(6) 0.0337(6) 0.0062(5) 0.0073(5) 0.0111(5)
N2 0.0298(6) 0.0255(6) 0.0311(6) 0.0078(5) 0.0071(5) 0.0107(5)
N3 0.0373(7) 0.0281(6) 0.0335(6) 0.0107(5) 0.0071(5) 0.0079(5)
N4 0.0391(7) 0.0282(6) 0.0327(6) 0.0101(5) 0.0095(5) 0.0102(5)
N5 0.0648(10) 0.0371(8) 0.0416(8) 0.0107(6) 0.0153(7) 0.0186(7)
C1 0.0272(7) 0.0386(8) 0.0466(9) 0.0082(7) 0.0078(6) 0.0136(6)
C2 0.0361(8) 0.0392(8) 0.0480(9) 0.0101(7) 0.0120(7) 0.0228(7)
C3 0.0395(8) 0.0303(7) 0.0312(7) 0.0088(6) 0.0097(6) 0.0171(6)
C4 0.0293(7) 0.0279(7) 0.0320(7) 0.0073(6) 0.0058(6) 0.0106(6)
C5 0.0276(7) 0.0275(7) 0.0265(6) 0.0079(5) 0.0065(5) 0.0117(5)
C6 0.0287(7) 0.0263(7) 0.0270(7) 0.0080(5) 0.0066(5) 0.0117(6)
C7 0.0288(7) 0.0270(7) 0.0427(8) 0.0073(6) 0.0063(6) 0.0095(6)
C8 0.0293(7) 0.0378(8) 0.0441(9) 0.0114(7) 0.0083(6) 0.0149(6)
C9 0.0374(8) 0.0372(8) 0.0471(9) 0.0132(7) 0.0118(7) 0.0220(7)
C10 0.0372(8) 0.0268(7) 0.0402(8) 0.0100(6) 0.0100(6) 0.0151(6)
C12 0.0306(9) 0.0537(11) 0.0876(15) 0.0126(11) 0.0108(9) 0.0177(8)
C13 0.0564(10) 0.0310(8) 0.0401(9) 0.0123(7) 0.0120(8) 0.0150(7)
C14 0.0541(10) 0.0390(9) 0.0443(9) 0.0216(8) 0.0112(8) 0.0174(8)
C15 0.0364(8) 0.0423(9) 0.0347(8) 0.0149(7) 0.0069(6) 0.0115(7)
C16 0.0429(9) 0.0327(8) 0.0324(8) 0.0069(6) 0.0064(6) 0.0112(7)
C17 0.0305(7) 0.0287(7) 0.0322(7) 0.0085(6) 0.0069(6) 0.0071(6)
C18 0.0307(7) 0.0280(7) 0.0345(7) 0.0097(6) 0.0079(6) 0.0078(6)
C19 0.0447(9) 0.0315(8) 0.0368(8) 0.0072(7) 0.0082(7) 0.0127(7)
C20 0.0389(8) 0.0311(8) 0.0518(10) 0.0123(7) 0.0094(7) 0.0122(7)
C21 0.0514(10) 0.0355(9) 0.0523(10) 0.0216(8) 0.0088(8) 0.0145(8)
C22 0.0502(10) 0.0379(9) 0.0422(9) 0.0188(7) 0.0087(7) 0.0133(7)
C23 0.0563(11) 0.0586(12) 0.0373(9) 0.0200(8) 0.0076(8) 0.0185(9)
C24 0.0648(12) 0.0336(9) 0.0651(12) 0.0137(9) 0.0112(10) 0.0211(9)
C25 0.0379(8) 0.0246(7) 0.0315(7) 0.0056(6) 0.0070(6) 0.0069(6)
C26 0.0365(8) 0.0286(7) 0.0344(8) 0.0090(6) 0.0118(6) 0.0118(6)
C27 0.0405(9) 0.0520(10) 0.0492(10) 0.0206(8) 0.0169(8) 0.0218(8)
C28 0.0506(11) 0.0673(13) 0.0690(13) 0.0335(11) 0.0340(10) 0.0319(10)
C29 0.0759(15) 0.0737(14) 0.0669(13) 0.0387(12) 0.0478(12) 0.0395(12)
C30 0.0803(14) 0.0534(11) 0.0392(9) 0.0221(9) 0.0253(9) 0.0246(10)
C31 0.0553(10) 0.0385(9) 0.0346(8) 0.0129(7) 0.0078(7) 0.0127(8)
C32 0.0453(9) 0.0374(9) 0.0533(10) 0.0136(8) 0.0123(8) 0.0198(7)
C33 0.0499(10) 0.0438(9) 0.0503(10) 0.0216(8) 0.0151(8) 0.0256(8)
C34 0.0882(17) 0.0646(13) 0.0691(14) 0.0406(12) 0.0219(12) 0.0408(13)
C35 0.115(2) 0.098(2) 0.0585(14) 0.0464(14) 0.0286(14) 0.0569(18)
C36 0.105(2) 0.0933(19) 0.0422(11) 0.0214(12) 0.0203(12) 0.0557(17)
C37 0.0780(14) 0.0554(12) 0.0488(11) 0.0116(9) 0.0174(10) 0.0359(11)
C38 0.0510(10) 0.0427(9) 0.0436(9) 0.0179(8) 0.0156(8) 0.0245(8)

loop_
_atom_type_symbol
_atom_type_description
_atom_type_scat_dispersion_real
_atom_type_scat_dispersion_imag
_atom_type_scat_source
C C 0.0033 0.0016 'International Tables Vol C Tables 4.2.6.8 and 6.1.1.4'
H H 0.0000 0.0000 'International Tables Vol C Tables 4.2.6.8 and 6.1.1.4'
N N 0.0061 0.0033 'International Tables Vol C Tables 4.2.6.8 and 6.1.1.4'
O O 0.0106 0.0060 'International Tables Vol C Tables 4.2.6.8 and 6.1.1.4'
S S 0.1246 0.1234 'International Tables Vol C Tables 4.2.6.8 and 6.1.1.4'
Zn Zn 0.2839 1.4301 'International Tables Vol C Tables 4.2.6.8 and 6.1.1.4'

loop_
_geom_angle_atom_site_label_1
_geom_angle_atom_site_label_2
_geom_angle_atom_site_label_3
_geom_angle
_geom_angle_site_symmetry_1
O2 Zn O2 0.00(6) 1
O2 Zn O1 76.55(4) 1
O2 Zn O1 76.55(4) .
O2 Zn N2 167.99(5) 1
O2 Zn N2 167.99(5) .
O1 Zn N2 94.87(5) .
O2 Zn N1 96.09(5) 1
O2 Zn N1 96.09(5) .
O1 Zn N1 96.57(5) .
N2 Zn N1 76.33(5) .
O2 Zn N3 95.01(5) 1
O2 Zn N3 95.01(5) .
O1 Zn N3 94.41(5) .
N2 Zn N3 94.01(5) .
N1 Zn N3 165.93(5) .
O2 Zn N4 91.96(5) 1
O2 Zn N4 91.96(5) .
O1 Zn N4 164.25(5) .
N2 Zn N4 97.96(5) .
N1 Zn N4 95.31(5) .
N3 Zn N4 75.66(5) .
C25 O1 Zn 115.71(10) .
O2 O2 C26 0(10) 1
O2 O2 Zn 0(4) 1
C26 O2 Zn 116.06(10) .
O3A C11 O3B 91.5(2) .
O3A C11 C3 112.29(16) .
O3B C11 C3 115.23(18) .
O8 S O9 113.82(9) .
O8 S N5 111.73(9) .
O9 S N5 111.88(9) .
O8 S C38 110.27(9) .
O9 S C38 110.30(9) .
N5 S C38 97.70(8) .
C5 N1 C1 117.95(13) .
C5 N1 Zn 115.84(9) .
C1 N1 Zn 126.17(10) .
C6 N2 C10 118.17(12) .
C6 N2 Zn 116.27(9) .
C10 N2 Zn 125.54(10) .
C22 N3 C18 118.25(14) .
C22 N3 Zn 124.95(11) .
C18 N3 Zn 116.60(10) .
C13 N4 C17 118.26(14) .
C13 N4 Zn 124.95(11) .
C17 N4 Zn 116.74(10) .
C32 N5 S 111.69(13) .
N1 C1 C2 123.05(14) .
C1 C2 C3 119.38(14) .
C2 C3 C4 117.76(14) .
C2 C3 C11 121.62(14) .
C4 C3 C11 120.60(14) .
C5 C4 C3 119.82(13) .
N1 C5 C4 122.00(13) .
N1 C5 C6 115.61(12) .
C4 C5 C6 122.38(12) .
N2 C6 C7 121.74(13) .
N2 C6 C5 115.85(12) .
C7 C6 C5 122.40(13) .
C6 C7 C8 119.82(14) .
C9 C8 C7 117.74(14) .
C9 C8 C12 120.82(15) .
C7 C8 C12 121.43(15) .
C10 C9 C8 119.46(14) .
N2 C10 C9 123.07(14) .
O4 C12 C8 113.12(18) .
N4 C13 C14 123.24(16) .
C15 C14 C13 118.95(15) .
C14 C15 C16 118.11(15) .
C14 C15 C23 122.05(16) .
C16 C15 C23 119.83(15) .
C17 C16 C15 119.73(15) .
N4 C17 C16 121.69(14) .
N4 C17 C18 115.39(13) .
C16 C17 C18 122.89(14) .
N3 C18 C19 121.31(14) .
N3 C18 C17 115.31(13) .
C19 C18 C17 123.38(14) .
C18 C19 C20 119.92(15) .
C21 C20 C19 118.33(15) .
C21 C20 C24 122.44(16) .
C19 C20 C24 119.22(16) .
C22 C21 C20 118.75(16) .
N3 C22 C21 123.41(16) .
O6 C23 C15 113.31(16) .
O5 C24 C20 113.62(18) .
O1 C25 C31 119.26(15) .
O1 C25 C26 116.20(13) .
C31 C25 C26 124.54(15) .
O2 C26 O2 0.00(3) 1
O2 C26 C27 119.07(15) 1
O2 C26 C27 119.07(15) .
O2 C26 C25 115.27(13) 1
O2 C26 C25 115.27(13) .
C27 C26 C25 125.63(14) .
C28 C27 C26 131.76(18) .
C29 C28 C27 129.4(2) .
C28 C29 C30 126.99(18) .
C31 C30 C29 129.92(18) .
C30 C31 C25 131.48(18) .
O7 C32 N5 124.87(18) .
O7 C32 C33 122.72(17) .
N5 C32 C33 112.40(15) .
C38 C33 C34 120.05(19) .
C38 C33 C32 111.76(15) .
C34 C33 C32 128.19(18) .
C33 C34 C35 118.0(2) .
C36 C35 C34 121.4(2) .
C35 C36 C37 121.3(2) .
C38 C37 C36 116.5(2) .
C33 C38 C37 122.75(18) .
C33 C38 S 106.42(13) .
C37 C38 S 130.83(15) .

loop_
_geom_bond_atom_site_label_1
_geom_bond_atom_site_label_2
_geom_bond_distance
_geom_bond_site_symmetry_2
Zn O2 2.1115(12) 1
Zn O2 2.1115(12) .
Zn O1 2.1205(12) .
Zn N2 2.1735(13) .
Zn N1 2.1863(13) .
Zn N3 2.1889(14) .
Zn N4 2.1889(14) .
O1 C25 1.289(2) .
O2 O2 0.000(3) 1
O2 C26 1.3027(19) .
O4 C12 1.421(3) .
O5 C24 1.442(3) .
O6 C23 1.435(2) .
O7 C32 1.236(2) .
O8 S 1.4617(15) .
O9 S 1.4642(15) .
C11 O3A 1.395(3) .
C11 O3B 1.397(4) .
C11 C3 1.535(2) .
S N5 1.6189(16) .
S C38 1.7897(18) .
N1 C5 1.3624(18) .
N1 C1 1.363(2) .
N2 C6 1.3597(18) .
N2 C10 1.3619(19) .
N3 C22 1.358(2) .
N3 C18 1.364(2) .
N4 C13 1.357(2) .
N4 C17 1.362(2) .
N5 C32 1.379(2) .
C1 C2 1.395(2) .
C2 C3 1.406(2) .
C3 C4 1.408(2) .
C4 C5 1.406(2) .
C5 C6 1.5115(19) .
C6 C7 1.409(2) .
C7 C8 1.411(2) .
C8 C9 1.402(2) .
C8 C12 1.527(2) .
C9 C10 1.392(2) .
C13 C14 1.401(2) .
C14 C15 1.398(2) .
C15 C16 1.415(2) .
C15 C23 1.533(2) .
C16 C17 1.405(2) .
C17 C18 1.516(2) .
C18 C19 1.405(2) .
C19 C20 1.409(2) .
C20 C21 1.397(3) .
C20 C24 1.536(2) .
C21 C22 1.396(3) .
C25 C31 1.437(2) .
C25 C26 1.496(2) .
C26 O2 1.3027(19) 1
C26 C27 1.423(2) .
C27 C28 1.407(3) .
C28 C29 1.390(3) .
C29 C30 1.403(3) .
C30 C31 1.402(3) .
C32 C33 1.526(3) .
C33 C38 1.395(2) .
C33 C34 1.401(3) .
C34 C35 1.402(4) .
C35 C36 1.393(4) .
C36 C37 1.408(3) .
C37 C38 1.400(3) .

loop_
_geom_hbond_atom_site_label_D
_geom_hbond_atom_site_label_H
_geom_hbond_atom_site_label_A
_geom_hbond_distance_DH
_geom_hbond_distance_HA
_geom_hbond_distance_DA
_geom_hbond_angle_DHA
_geom_hbond_site_symmetry_A
O10 H10B O2 0.939(17) 1.884(18) 2.821(2) 175.6(18) 1
O4 H4A O11 0.82 1.91 2.714(3) 167.5 1_655
O5 H5A O8 0.82 2.00 2.818(2) 174.1 2_656
O6 H6 O9 0.82 2.04 2.848(2) 169.6 1_654
O11 H11A O5 0.802(17) 2.069(18) 2.866(3) 173(2) 1_565
